data_4023716
loop_
_publ_author_name
'Simon Specklin'
'Philippe Bertus'
'Jean-Marc Weibel'
'Patrick Pale'

_publ_section_title
;
 A Versatile and Highly Stereoselective Access to Vinyl Triflates
 Derived from 1,3-Dicarbonyl and Related Compounds
;
_journal_name_full 'Journal of Organic Chemistry'
_journal_page_first 7845
_journal_page_last 7848
_journal_paper_doi 10.1021/jo8015049
_journal_volume 73
_journal_year 2008
_chemical_formula_moiety 'C11 H9 F3 O4 S'
_chemical_formula_sum 'C11 H9 F3 O4 S'
_chemical_formula_weight 294.24
_chemical_name_systematic
;
 ?
;
_space_group_IT_number 61
_symmetry_cell_setting orthorhombic
_symmetry_space_group_name_Hall '-P 2ac 2ab'
_symmetry_space_group_name_H-M 'P b c a'
_atom_sites_solution_hydrogens geom
_atom_sites_solution_primary direct
_atom_sites_solution_secondary difmap
_audit_creation_method SHELXL-97
_cell_angle_alpha 90.00
_cell_angle_beta 90.00
_cell_angle_gamma 90.00
_cell_formula_units_Z 8
_cell_length_a 7.8398(2)
_cell_length_b 10.5404(3)
_cell_length_c 29.6581(10)
_cell_measurement_reflns_used 26073
_cell_measurement_temperature 173(2)
_cell_measurement_theta_max 27.485
_cell_measurement_theta_min 0.998
_cell_volume 2450.79(12)
_computing_cell_refinement 'Denzo (Nonius B.V., 1998)'
_computing_data_collection 'Collect (Nonius B.V., 1998)'
_computing_data_reduction 'Denzo (Nonius B.V., 1998)'
_computing_molecular_graphics 'PLATON 98 (Spek, 1998)'
_computing_publication_material 'SHELXL-97 (Sheldrick, 1997)'
_computing_structure_refinement 'SHELXL-97 (Sheldrick, 1997)'
_computing_structure_solution 'SHELXS-97 (Sheldrick, 1997)'
_diffrn_ambient_temperature 173(2)
_diffrn_measured_fraction_theta_full 0.983
_diffrn_measured_fraction_theta_max 0.983
_diffrn_measurement_device_type KappaCCD
_diffrn_measurement_method 'phi and omega scans'
_diffrn_radiation_monochromator graphite
_diffrn_radiation_source 'fine-focus sealed tube'
_diffrn_radiation_type MoK\a
_diffrn_radiation_wavelength 0.71073
_diffrn_reflns_av_R_equivalents 0.0603
_diffrn_reflns_av_sigmaI/netI 0.0390
_diffrn_reflns_limit_h_max 7
_diffrn_reflns_limit_h_min -10
_diffrn_reflns_limit_k_max 13
_diffrn_reflns_limit_k_min -13
_diffrn_reflns_limit_l_max 25
_diffrn_reflns_limit_l_min -38
_diffrn_reflns_number 13219
_diffrn_reflns_theta_full 27.48
_diffrn_reflns_theta_max 27.48
_diffrn_reflns_theta_min 1.37
_exptl_absorpt_coefficient_mu 0.310
_exptl_absorpt_correction_type none
_exptl_crystal_colour colorless
_exptl_crystal_density_diffrn 1.595
_exptl_crystal_density_method 'not measured'
_exptl_crystal_description block
_exptl_crystal_F_000 1200
_exptl_crystal_size_max 0.40
_exptl_crystal_size_mid 0.35
_exptl_crystal_size_min 0.30
_refine_diff_density_max 0.364
_refine_diff_density_min -0.274
_refine_diff_density_rms 0.085
_refine_ls_extinction_coef 0.020(2)
_refine_ls_extinction_expression Fc^*^=kFc[1+0.001xFc^2^\l^3^/sin(2\q)]^-1/4^
_refine_ls_extinction_method SHELXL
_refine_ls_goodness_of_fit_ref 1.091
_refine_ls_hydrogen_treatment constr
_refine_ls_matrix_type full
_refine_ls_number_parameters 174
_refine_ls_number_reflns 2759
_refine_ls_number_restraints 0
_refine_ls_restrained_S_all 1.091
_refine_ls_R_factor_all 0.0671
_refine_ls_R_factor_gt 0.0438
_refine_ls_shift/su_max 0.001
_refine_ls_shift/su_mean 0.000
_refine_ls_structure_factor_coef Fsqd
_refine_ls_weighting_details 'calc w=1/[\s^2^(Fo^2^)+(0.0791P)^2^+0.2742P] where P=(Fo^2^+2Fc^2^)/3'
_refine_ls_weighting_scheme calc
_refine_ls_wR_factor_gt 0.1126
_refine_ls_wR_factor_ref 0.1354
_reflns_number_gt 1996
_reflns_number_total 2759
_reflns_threshold_expression I>2sigma(I)
_cod_data_source_file jo8015049_si_002.cif
_cod_data_source_block pale3
_cod_depositor_comments
;
The following automatic conversions were performed:
'_symmetry_cell_setting' value 'Orthorhombic' changed to 'orthorhombic'
according to '/home/saulius/struct/CIF-dictionaries/cif_core.dic'
dictionary named 'cif_core.dic' version 2.4.1 from 2010-06-29.

Automatic conversion script
Id: cif_fix_enum 1527 2010-12-29 10:47:43Z saulius 
;
_cod_database_code 4023716

loop_
_symmetry_equiv_pos_as_xyz
'x, y, z'
'-x+1/2, -y, z+1/2'
'x+1/2, -y+1/2, -z'
'-x, y+1/2, -z+1/2'
'-x, -y, -z'
'x-1/2, y, -z-1/2'
'-x-1/2, y-1/2, z'
'x, -y-1/2, z-1/2'

loop_
_atom_site_label
_atom_site_type_symbol
_atom_site_fract_x
_atom_site_fract_y
_atom_site_fract_z
_atom_site_U_iso_or_equiv
_atom_site_adp_type
_atom_site_occupancy
_atom_site_symmetry_multiplicity
_atom_site_calc_flag
_atom_site_refinement_flags
_atom_site_disorder_assembly
_atom_site_disorder_group
C1 C 0.1974(2) 0.21120(17) 0.23107(7) 0.0367(5) Uani 1 1 d . . .
H1 H 0.2510 0.1394 0.2442 0.044 Uiso 1 1 calc R . .
C2 C 0.1850(3) 0.22002(19) 0.18490(8) 0.0444(5) Uani 1 1 d . . .
H2 H 0.2306 0.1548 0.1664 0.053 Uiso 1 1 calc R . .
C3 C 0.1056(3) 0.32445(19) 0.16537(8) 0.0462(5) Uani 1 1 d . . .
H3 H 0.0959 0.3303 0.1335 0.055 Uiso 1 1 calc R . .
C4 C 0.0411(3) 0.41955(19) 0.19237(8) 0.0429(5) Uani 1 1 d . . .
H4 H -0.0123 0.4912 0.1790 0.051 Uiso 1 1 calc R . .
C5 C 0.0535(2) 0.41139(17) 0.23884(7) 0.0374(5) Uani 1 1 d . . .
H5 H 0.0084 0.4772 0.2572 0.045 Uiso 1 1 calc R . .
C6 C 0.1320(2) 0.30669(16) 0.25879(7) 0.0329(4) Uani 1 1 d . . .
C7 C 0.1443(2) 0.29081(16) 0.30853(7) 0.0356(5) Uani 1 1 d . . .
C8 C 0.1028(3) 0.40177(18) 0.33764(7) 0.0401(5) Uani 1 1 d . . .
H8 H 0.1328 0.4834 0.3266 0.048 Uiso 1 1 calc R . .
C9 C 0.0280(3) 0.39644(17) 0.37735(7) 0.0382(5) Uani 1 1 d . . .
C10 C -0.0194(3) 0.50334(19) 0.40723(8) 0.0536(6) Uani 1 1 d . . .
H10A H 0.0094 0.5838 0.3925 0.080 Uiso 1 1 calc R . .
H10B H 0.0434 0.4964 0.4357 0.080 Uiso 1 1 calc R . .
H10C H -0.1422 0.5006 0.4133 0.080 Uiso 1 1 calc R . .
C11 C -0.0258(3) 0.2017(2) 0.47687(7) 0.0480(5) Uani 1 1 d . . .
O1 O 0.18770(19) 0.18999(12) 0.32518(5) 0.0449(4) Uani 1 1 d . . .
O2 O -0.03032(17) 0.27600(12) 0.39355(4) 0.0379(3) Uani 1 1 d . . .
O3 O 0.24958(18) 0.24448(15) 0.42885(5) 0.0485(4) Uani 1 1 d . . .
O4 O 0.0632(2) 0.06217(13) 0.40934(5) 0.0545(5) Uani 1 1 d . . .
F1 F 0.0584(2) 0.13447(14) 0.50746(4) 0.0652(4) Uani 1 1 d . . .
F2 F -0.18081(19) 0.15620(15) 0.47300(5) 0.0681(4) Uani 1 1 d . . .
F3 F -0.03313(19) 0.32068(12) 0.49039(4) 0.0570(4) Uani 1 1 d . . .
S1 S 0.08777(7) 0.18870(4) 0.422906(18) 0.0398(2) Uani 1 1 d . . .

loop_
_atom_site_aniso_label
_atom_site_aniso_U_11
_atom_site_aniso_U_22
_atom_site_aniso_U_33
_atom_site_aniso_U_23
_atom_site_aniso_U_13
_atom_site_aniso_U_12
C1 0.0362(11) 0.0318(9) 0.0421(12) 0.0006(8) 0.0036(9) -0.0020(7)
C2 0.0481(12) 0.0421(11) 0.0431(13) -0.0035(9) 0.0087(10) -0.0013(9)
C3 0.0514(13) 0.0507(13) 0.0364(12) 0.0039(9) 0.0011(10) -0.0079(10)
C4 0.0433(11) 0.0384(10) 0.0469(13) 0.0095(9) -0.0026(9) -0.0019(8)
C5 0.0359(11) 0.0291(9) 0.0471(12) 0.0021(8) 0.0038(9) -0.0011(7)
C6 0.0300(10) 0.0294(8) 0.0392(11) 0.0014(7) 0.0026(8) -0.0047(7)
C7 0.0352(10) 0.0313(9) 0.0402(12) 0.0007(8) 0.0003(8) -0.0029(7)
C8 0.0481(12) 0.0296(9) 0.0426(12) -0.0021(8) -0.0029(10) -0.0016(8)
C9 0.0418(11) 0.0323(9) 0.0405(12) -0.0037(8) -0.0067(9) 0.0003(7)
C10 0.0750(16) 0.0380(11) 0.0478(14) -0.0096(9) -0.0012(12) 0.0042(11)
C11 0.0627(15) 0.0469(11) 0.0345(12) -0.0032(9) 0.0033(11) -0.0103(10)
O1 0.0584(9) 0.0336(7) 0.0427(9) 0.0029(6) -0.0008(7) 0.0032(6)
O2 0.0423(7) 0.0355(7) 0.0360(8) -0.0005(5) -0.0037(6) -0.0041(5)
O3 0.0455(9) 0.0601(9) 0.0398(9) 0.0014(7) -0.0053(7) 0.0028(7)
O4 0.0900(12) 0.0335(8) 0.0399(9) -0.0004(6) 0.0045(8) 0.0013(7)
F1 0.0975(12) 0.0632(9) 0.0350(8) 0.0100(6) -0.0001(7) -0.0070(8)
F2 0.0650(9) 0.0829(10) 0.0564(10) -0.0137(7) 0.0143(7) -0.0243(8)
F3 0.0785(10) 0.0528(8) 0.0396(8) -0.0108(5) 0.0128(7) -0.0059(7)
S1 0.0521(4) 0.0379(3) 0.0296(3) -0.00175(18) -0.0009(2) 0.0011(2)

loop_
_atom_type_symbol
_atom_type_description
_atom_type_scat_dispersion_real
_atom_type_scat_dispersion_imag
_atom_type_scat_source
C C 0.0033 0.0016 'International Tables Vol C Tables 4.2.6.8 and 6.1.1.4'
H H 0.0000 0.0000 'International Tables Vol C Tables 4.2.6.8 and 6.1.1.4'
O O 0.0106 0.0060 'International Tables Vol C Tables 4.2.6.8 and 6.1.1.4'
F F 0.0171 0.0103 'International Tables Vol C Tables 4.2.6.8 and 6.1.1.4'
S S 0.1246 0.1234 'International Tables Vol C Tables 4.2.6.8 and 6.1.1.4'

loop_
_geom_angle_atom_site_label_1
_geom_angle_atom_site_label_2
_geom_angle_atom_site_label_3
_geom_angle
_geom_angle_site_symmetry_1
_geom_angle_site_symmetry_3
_geom_angle_publ_flag
C2 C1 C6 120.73(18) . . ?
C2 C1 H1 119.6 . . ?
C6 C1 H1 119.6 . . ?
C1 C2 C3 120.0(2) . . ?
C1 C2 H2 120.0 . . ?
C3 C2 H2 120.0 . . ?
C4 C3 C2 119.8(2) . . ?
C4 C3 H3 120.1 . . ?
C2 C3 H3 120.1 . . ?
C3 C4 C5 120.48(19) . . ?
C3 C4 H4 119.8 . . ?
C5 C4 H4 119.8 . . ?
C4 C5 C6 120.16(19) . . ?
C4 C5 H5 119.9 . . ?
C6 C5 H5 119.9 . . ?
C5 C6 C1 118.8(2) . . ?
C5 C6 C7 122.56(18) . . ?
C1 C6 C7 118.59(16) . . ?
O1 C7 C6 121.16(17) . . ?
O1 C7 C8 120.67(19) . . ?
C6 C7 C8 118.16(16) . . ?
C9 C8 C7 125.60(18) . . ?
C9 C8 H8 117.2 . . ?
C7 C8 H8 117.2 . . ?
C8 C9 O2 118.69(17) . . ?
C8 C9 C10 127.92(19) . . ?
O2 C9 C10 113.16(18) . . ?
C9 C10 H10A 109.5 . . ?
C9 C10 H10B 109.5 . . ?
H10A C10 H10B 109.5 . . ?
C9 C10 H10C 109.5 . . ?
H10A C10 H10C 109.5 . . ?
H10B C10 H10C 109.5 . . ?
F2 C11 F3 109.6(2) . . ?
F2 C11 F1 108.98(19) . . ?
F3 C11 F1 108.78(19) . . ?
F2 C11 S1 110.22(15) . . ?
F3 C11 S1 110.93(15) . . ?
F1 C11 S1 108.33(17) . . ?
C9 O2 S1 121.16(12) . . ?
O4 S1 O3 123.69(10) . . ?
O4 S1 O2 108.46(9) . . ?
O3 S1 O2 110.85(8) . . ?
O4 S1 C11 104.70(10) . . ?
O3 S1 C11 107.24(10) . . ?
O2 S1 C11 98.83(10) . . ?

loop_
_geom_bond_atom_site_label_1
_geom_bond_atom_site_label_2
_geom_bond_distance
_geom_bond_site_symmetry_2
_geom_bond_publ_flag
C1 C2 1.376(3) . ?
C1 C6 1.397(3) . ?
C1 H1 0.9500 . ?
C2 C3 1.391(3) . ?
C2 H2 0.9500 . ?
C3 C4 1.379(3) . ?
C3 H3 0.9500 . ?
C4 C5 1.384(3) . ?
C4 H4 0.9500 . ?
C5 C6 1.395(3) . ?
C5 H5 0.9500 . ?
C6 C7 1.488(3) . ?
C7 O1 1.220(2) . ?
C7 C8 1.490(3) . ?
C8 C9 1.317(3) . ?
C8 H8 0.9500 . ?
C9 O2 1.432(2) . ?
C9 C10 1.481(3) . ?
C10 H10A 0.9800 . ?
C10 H10B 0.9800 . ?
C10 H10C 0.9800 . ?
C11 F2 1.311(3) . ?
C11 F3 1.318(2) . ?
C11 F1 1.327(3) . ?
C11 S1 1.837(2) . ?
O2 S1 1.5690(14) . ?
O3 S1 1.4093(16) . ?
O4 S1 1.4063(15) . ?

loop_
_geom_torsion_atom_site_label_1
_geom_torsion_atom_site_label_2
_geom_torsion_atom_site_label_3
_geom_torsion_atom_site_label_4
_geom_torsion
_geom_torsion_site_symmetry_1
_geom_torsion_site_symmetry_2
_geom_torsion_site_symmetry_3
_geom_torsion_site_symmetry_4
_geom_torsion_publ_flag
C6 C1 C2 C3 -0.4(3) . . . . ?
C1 C2 C3 C4 0.7(3) . . . . ?
C2 C3 C4 C5 -0.5(3) . . . . ?
C3 C4 C5 C6 0.2(3) . . . . ?
C4 C5 C6 C1 0.1(3) . . . . ?
C4 C5 C6 C7 -178.08(18) . . . . ?
C2 C1 C6 C5 0.1(3) . . . . ?
C2 C1 C6 C7 178.30(17) . . . . ?
C5 C6 C7 O1 167.80(18) . . . . ?
C1 C6 C7 O1 -10.4(3) . . . . ?
C5 C6 C7 C8 -12.4(3) . . . . ?
C1 C6 C7 C8 169.43(17) . . . . ?
O1 C7 C8 C9 -35.1(3) . . . . ?
C6 C7 C8 C9 145.1(2) . . . . ?
C7 C8 C9 O2 -4.6(3) . . . . ?
C7 C8 C9 C10 -178.6(2) . . . . ?
C8 C9 O2 S1 90.8(2) . . . . ?
C10 C9 O2 S1 -94.28(19) . . . . ?
C9 O2 S1 O4 -140.28(14) . . . . ?
C9 O2 S1 O3 -1.44(16) . . . . ?
C9 O2 S1 C11 110.90(15) . . . . ?
F2 C11 S1 O4 -49.73(19) . . . . ?
F3 C11 S1 O4 -171.25(16) . . . . ?
F1 C11 S1 O4 69.42(17) . . . . ?
F2 C11 S1 O3 177.28(16) . . . . ?
F3 C11 S1 O3 55.76(19) . . . . ?
F1 C11 S1 O3 -63.57(17) . . . . ?
F2 C11 S1 O2 62.11(17) . . . . ?
F3 C11 S1 O2 -59.41(18) . . . . ?
F1 C11 S1 O2 -178.73(14) . . . . ?

loop_
_cod_related_entry_id
_cod_related_entry_database
_cod_related_entry_code
1 ChemSpider 30658754
